data_4105562
loop_
_publ_author_name
'Yanhui Chen'
'Litao Liu'
'Ying Peng'
'Pingping Chen'
'Yi Luo'
'Jingping Qu'

_publ_section_title
;
 Unusual Thiolate-Bridged Diiron Clusters Bearing the cis-HN=NH Ligand and
 Their Reactivities with Terminal Alkynes
;
_journal_name_full 'Journal of the American Chemical Society'
_journal_page_first 1147
_journal_page_last 1149
_journal_paper_doi 10.1021/ja105948r
_journal_volume 133
_journal_year 2011
_chemical_formula_moiety 'C22 H38 F6 Fe2 N2 P S2'
_chemical_formula_sum 'C22 H38 F6 Fe2 N2 P S2'
_chemical_formula_weight 651.33
_chemical_name_systematic
; 
 ? 
;
_space_group_IT_number 2
_symmetry_cell_setting triclinic
_symmetry_space_group_name_Hall '-P 1'
_symmetry_space_group_name_H-M 'P -1'
_atom_sites_solution_hydrogens geom
_atom_sites_solution_primary direct
_atom_sites_solution_secondary difmap
_audit_creation_method SHELXL-97
_cell_angle_alpha 76.5240(10)
_cell_angle_beta 79.2050(10)
_cell_angle_gamma 85.1150(10)
_cell_formula_units_Z 2
_cell_length_a 8.6394(2)
_cell_length_b 11.5514(2)
_cell_length_c 14.9011(3)
_cell_measurement_reflns_used 235
_cell_measurement_temperature 273(2)
_cell_measurement_theta_max 27.0
_cell_measurement_theta_min 2.04
_cell_volume 1419.21(5)
_computing_cell_refinement 'Bruker SMART'
_computing_data_collection 'Bruker SMART'
_computing_data_reduction 'Bruker SMART'
_computing_molecular_graphics 'Bruker SHELXTL'
_computing_publication_material 'Bruker SHELXTL'
_computing_structure_refinement 'SHELXL-97 (Sheldrick, 1997)'
_computing_structure_solution 'SHELXS-97 (Sheldrick, 1990)'
_diffrn_ambient_temperature 273(2)
_diffrn_measured_fraction_theta_full 0.974
_diffrn_measured_fraction_theta_max 0.974
_diffrn_measurement_device_type 'CCD area detector'
_diffrn_measurement_method 'phi and omega scans'
_diffrn_radiation_monochromator graphite
_diffrn_radiation_source 'fine-focus sealed tube'
_diffrn_radiation_type MoK\a
_diffrn_radiation_wavelength 0.71073
_diffrn_reflns_av_R_equivalents 0.0179
_diffrn_reflns_av_sigmaI/netI 0.0262
_diffrn_reflns_limit_h_max 10
_diffrn_reflns_limit_h_min -11
_diffrn_reflns_limit_k_max 14
_diffrn_reflns_limit_k_min -14
_diffrn_reflns_limit_l_max 19
_diffrn_reflns_limit_l_min -18
_diffrn_reflns_number 11579
_diffrn_reflns_theta_full 27.00
_diffrn_reflns_theta_max 27.00
_diffrn_reflns_theta_min 2.04
_exptl_absorpt_coefficient_mu 1.279
_exptl_absorpt_correction_T_max 0.5396
_exptl_absorpt_correction_T_min 0.4948
_exptl_absorpt_correction_type empirical
_exptl_crystal_colour red-brown
_exptl_crystal_density_diffrn 1.524
_exptl_crystal_description block
_exptl_crystal_F_000 674
_exptl_crystal_size_max 0.64
_exptl_crystal_size_mid 0.61
_exptl_crystal_size_min 0.55
_refine_diff_density_max 0.571
_refine_diff_density_min -0.404
_refine_diff_density_rms 0.056
_refine_ls_extinction_coef 0.0004(8)
_refine_ls_extinction_expression Fc^*^=kFc[1+0.001xFc^2^\l^3^/sin(2\q)]^-1/4^
_refine_ls_extinction_method SHELXL
_refine_ls_goodness_of_fit_ref 1.041
_refine_ls_hydrogen_treatment constr
_refine_ls_matrix_type full
_refine_ls_number_parameters 388
_refine_ls_number_reflns 6030
_refine_ls_number_restraints 0
_refine_ls_restrained_S_all 1.041
_refine_ls_R_factor_all 0.0464
_refine_ls_R_factor_gt 0.0378
_refine_ls_shift/su_max 0.001
_refine_ls_shift/su_mean 0.000
_refine_ls_structure_factor_coef Fsqd
_refine_ls_weighting_details 'calc w=1/[\s^2^(Fo^2^)+(0.0657P)^2^+0.3993P] where P=(Fo^2^+2Fc^2^)/3'
_refine_ls_weighting_scheme calc
_refine_ls_wR_factor_gt 0.1073
_refine_ls_wR_factor_ref 0.1123
_reflns_number_gt 5015
_reflns_number_total 6030
_reflns_threshold_expression >2sigma(I)
_cod_data_source_file ja105948r_si_001.cif
_cod_data_source_block ds1
_cod_database_code 4105562

loop_
_symmetry_equiv_pos_as_xyz
'x, y, z'
'-x, -y, -z'

loop_
_atom_site_label
_atom_site_type_symbol
_atom_site_fract_x
_atom_site_fract_y
_atom_site_fract_z
_atom_site_U_iso_or_equiv
_atom_site_adp_type
_atom_site_occupancy
_atom_site_symmetry_multiplicity
_atom_site_calc_flag
_atom_site_refinement_flags
_atom_site_disorder_assembly
_atom_site_disorder_group
F1 F 0.3109(13) 0.3716(13) -0.1654(17) 0.270(12) Uani 0.481(10) 1 d P A 1
F2 F 0.4707(12) 0.2330(11) -0.1006(6) 0.121(4) Uani 0.481(10) 1 d P A 1
F3 F 0.4341(19) 0.4352(8) -0.1426(7) 0.167(5) Uani 0.481(10) 1 d P A 1
F4 F 0.4786(15) 0.2307(9) -0.2466(7) 0.142(4) Uani 0.481(10) 1 d P A 1
F5 F 0.4574(11) 0.4275(11) -0.2841(6) 0.128(4) Uani 0.481(10) 1 d P A 1
F6 F 0.6294(18) 0.2975(15) -0.2458(11) 0.174(7) Uani 0.481(10) 1 d P A 1
F1' F 0.2789(9) 0.3336(9) -0.1631(6) 0.123(3) Uani 0.519(10) 1 d P A 2
F2' F 0.5489(15) 0.3721(10) -0.1232(6) 0.155(4) Uani 0.519(10) 1 d P A 2
F3' F 0.6473(8) 0.3266(13) -0.2088(12) 0.168(7) Uani 0.519(10) 1 d P A 2
F4' F 0.4453(14) 0.2109(9) -0.1358(12) 0.187(7) Uani 0.519(10) 1 d P A 2
F5' F 0.3926(19) 0.3110(18) -0.2717(10) 0.258(8) Uani 0.519(10) 1 d P A 2
F6' F 0.4946(12) 0.4656(8) -0.2533(9) 0.137(4) Uani 0.519(10) 1 d P A 2
Fe1 Fe 0.95248(4) 0.19352(3) 0.16703(2) 0.03957(11) Uani 1 1 d . B .
Fe2 Fe 0.93229(5) 0.31570(3) 0.33688(2) 0.05123(13) Uani 1 1 d . . .
S3 S 1.13584(8) 0.25171(6) 0.23826(4) 0.04803(16) Uani 1 1 d . B .
S4 S 0.84721(8) 0.13954(6) 0.32365(4) 0.05274(17) Uani 1 1 d . . .
P1 P 0.46941(10) 0.33243(7) -0.19459(7) 0.0684(2) Uani 1 1 d . . .
N2 N 0.8488(3) 0.34008(19) 0.16534(15) 0.0547(5) Uani 1 1 d . . .
H2A H 0.8059 0.3753 0.1180 0.066 Uiso 1 1 calc R B .
N1 N 0.8406(3) 0.39071(19) 0.23676(16) 0.0576(5) Uani 1 1 d . B .
H1A H 0.7921 0.4590 0.2362 0.069 Uiso 1 1 calc R . .
C11 C 1.0968(3) 0.1667(2) 0.04597(17) 0.0534(6) Uani 1 1 d . . .
H11A H 1.1865 0.2145 0.0115 0.064 Uiso 1 1 calc R B .
C12 C 0.9390(3) 0.1879(2) 0.03041(17) 0.0553(6) Uani 1 1 d . B .
C13 C 0.8494(3) 0.0949(3) 0.09080(19) 0.0548(6) Uani 1 1 d . . .
C14 C 0.9540(3) 0.0157(2) 0.14185(18) 0.0529(6) Uani 1 1 d . B .
C15 C 1.1049(3) 0.0593(2) 0.11507(19) 0.0525(6) Uani 1 1 d . B .
C16 C 0.8793(6) 0.2896(4) -0.0399(2) 0.0936(12) Uani 1 1 d . . .
H16A H 0.8831 0.2653 -0.0977 0.140 Uiso 1 1 calc R B .
H16B H 0.9442 0.3566 -0.0507 0.140 Uiso 1 1 calc R . .
H16C H 0.7724 0.3116 -0.0161 0.140 Uiso 1 1 calc R . .
C17 C 0.6788(4) 0.0765(4) 0.0933(3) 0.0915(12) Uani 1 1 d . B .
H17A H 0.6701 0.0284 0.0501 0.137 Uiso 1 1 calc R . .
H17B H 0.6247 0.1523 0.0759 0.137 Uiso 1 1 calc R . .
H17C H 0.6322 0.0371 0.1554 0.137 Uiso 1 1 calc R . .
C18 C 0.9107(5) -0.0984(3) 0.2105(3) 0.0851(11) Uani 1 1 d . . .
H18A H 0.9216 -0.1622 0.1781 0.128 Uiso 1 1 calc R B .
H18B H 0.8034 -0.0913 0.2413 0.128 Uiso 1 1 calc R . .
H18C H 0.9791 -0.1150 0.2562 0.128 Uiso 1 1 calc R . .
C19 C 1.2509(4) 0.0014(3) 0.1505(3) 0.0834(10) Uani 1 1 d . . .
H19A H 1.2959 -0.0567 0.1152 0.125 Uiso 1 1 calc R B .
H19B H 1.2240 -0.0370 0.2155 0.125 Uiso 1 1 calc R . .
H19C H 1.3260 0.0609 0.1435 0.125 Uiso 1 1 calc R . .
C21 C 0.6312(4) 0.1569(4) 0.3353(3) 0.0910(11) Uani 1 1 d . . .
H21A H 0.5916 0.2001 0.3841 0.109 Uiso 1 1 calc R . .
H21B H 0.6050 0.2051 0.2771 0.109 Uiso 1 1 calc R . .
C22 C 0.5502(5) 0.0448(5) 0.3576(3) 0.1130(16) Uani 1 1 d . . .
H22A H 0.4385 0.0615 0.3624 0.169 Uiso 1 1 calc R . .
H22B H 0.5727 -0.0027 0.4161 0.169 Uiso 1 1 calc R . .
H22C H 0.5862 0.0022 0.3089 0.169 Uiso 1 1 calc R . .
C23 C 1.2239(4) 0.3866(3) 0.1595(2) 0.0793(9) Uani 1 1 d . . .
H23A H 1.1536 0.4229 0.1161 0.095 Uiso 1 1 calc R B .
H23B H 1.2357 0.4435 0.1961 0.095 Uiso 1 1 calc R . .
C24 C 1.3789(4) 0.3593(3) 0.10632(19) 0.1193(17) Uani 1 1 d . B .
H24A H 1.4219 0.4315 0.0669 0.179 Uiso 1 1 calc R . .
H24B H 1.3671 0.3051 0.0683 0.179 Uiso 1 1 calc R . .
H24C H 1.4488 0.3234 0.1491 0.179 Uiso 1 1 calc R . .
C1 C 0.8249(4) 0.3896(3) 0.45143(19) 0.0576(13) Uani 0.581(3) 1 d PR B 1
C2 C 0.8863(4) 0.2756(3) 0.48919(19) 0.0613(15) Uani 0.581(3) 1 d PR B 1
C3 C 1.0520(4) 0.2741(3) 0.45852(19) 0.0582(14) Uani 0.581(3) 1 d PR B 1
C4 C 1.0997(4) 0.3799(3) 0.40673(19) 0.0581(15) Uani 0.581(3) 1 d PR B 1
H4A H 1.2092 0.3990 0.3792 0.070 Uiso 0.581(3) 1 calc PR B 1
C5 C 0.958(3) 0.4670(19) 0.4008(12) 0.0518(18) Uani 0.581(3) 1 d P B 1
C6 C 0.6587(8) 0.4320(7) 0.4703(5) 0.0967(17) Uani 0.581(3) 1 d P B 1
H6A H 0.6400 0.4618 0.5266 0.145 Uiso 0.581(3) 1 calc PR B 1
H6B H 0.5913 0.3672 0.4779 0.145 Uiso 0.581(3) 1 calc PR B 1
H6C H 0.6366 0.4945 0.4188 0.145 Uiso 0.581(3) 1 calc PR B 1
C7 C 0.8019(13) 0.1745(8) 0.5566(5) 0.118(3) Uani 0.581(3) 1 d P B 1
H7A H 0.8036 0.1806 0.6195 0.177 Uiso 0.581(3) 1 calc PR B 1
H7B H 0.8533 0.1004 0.5464 0.177 Uiso 0.581(3) 1 calc PR B 1
H7C H 0.6947 0.1772 0.5472 0.177 Uiso 0.581(3) 1 calc PR B 1
C8 C 1.1738(13) 0.1746(8) 0.4838(6) 0.121(4) Uani 0.581(3) 1 d P B 1
H8A H 1.2074 0.1808 0.5403 0.182 Uiso 0.581(3) 1 calc PR B 1
H8B H 1.2629 0.1814 0.4338 0.182 Uiso 0.581(3) 1 calc PR B 1
H8C H 1.1279 0.0990 0.4932 0.182 Uiso 0.581(3) 1 calc PR B 1
C9 C 0.947(4) 0.592(3) 0.339(3) 0.088(5) Uani 0.581(3) 1 d P B 1
H9A H 0.9553 0.6496 0.3752 0.132 Uiso 0.581(3) 1 calc PR B 1
H9B H 0.8483 0.6041 0.3176 0.132 Uiso 0.581(3) 1 calc PR B 1
H9C H 1.0320 0.6006 0.2867 0.132 Uiso 0.581(3) 1 calc PR B 1
C1' C 0.8005(11) 0.4259(7) 0.4251(6) 0.0576(13) Uani 0.419(3) 1 d P B 2
H1'B H 0.7028 0.4726 0.4145 0.069 Uiso 0.419(3) 1 calc PR B 2
C2' C 0.8115(11) 0.3079(8) 0.4748(5) 0.0613(15) Uani 0.419(3) 1 d P B 2
C3' C 0.9675(11) 0.2708(8) 0.4703(6) 0.0582(14) Uani 0.419(3) 1 d P B 2
C4' C 1.0495(13) 0.3840(9) 0.4127(7) 0.0581(15) Uani 0.419(3) 1 d P B 2
C5' C 0.948(4) 0.458(3) 0.3835(18) 0.0518(18) Uani 0.419(3) 1 d P B 2
C6' C 1.2386(11) 0.3837(10) 0.3988(7) 0.0967(17) Uani 0.419(3) 1 d P B 2
H6'A H 1.2687 0.4087 0.4500 0.145 Uiso 0.419(3) 1 calc PR B 2
H6'B H 1.2781 0.4376 0.3410 0.145 Uiso 0.419(3) 1 calc PR B 2
H6'C H 1.2819 0.3048 0.3971 0.145 Uiso 0.419(3) 1 calc PR B 2
C7' C 0.6782(18) 0.2296(12) 0.5320(7) 0.118(3) Uani 0.419(3) 1 d P B 2
H7'A H 0.6498 0.2471 0.5931 0.177 Uiso 0.419(3) 1 calc PR B 2
H7'B H 0.7124 0.1473 0.5382 0.177 Uiso 0.419(3) 1 calc PR B 2
H7'C H 0.5883 0.2451 0.5009 0.177 Uiso 0.419(3) 1 calc PR B 2
C8' C 1.0437(19) 0.1547(12) 0.5122(9) 0.121(4) Uani 0.419(3) 1 d P B 2
H8'A H 1.0522 0.1535 0.5758 0.182 Uiso 0.419(3) 1 calc PR B 2
H8'B H 1.1471 0.1457 0.4767 0.182 Uiso 0.419(3) 1 calc PR B 2
H8'C H 0.9809 0.0905 0.5112 0.182 Uiso 0.419(3) 1 calc PR B 2
C9' C 0.994(6) 0.585(5) 0.343(4) 0.088(5) Uani 0.419(3) 1 d P B 2
H9'A H 0.9999 0.6234 0.3930 0.132 Uiso 0.419(3) 1 calc PR B 2
H9'B H 0.9164 0.6272 0.3075 0.132 Uiso 0.419(3) 1 calc PR B 2
H9'C H 1.0949 0.5864 0.3028 0.132 Uiso 0.419(3) 1 calc PR B 2

loop_
_atom_site_aniso_label
_atom_site_aniso_U_11
_atom_site_aniso_U_22
_atom_site_aniso_U_33
_atom_site_aniso_U_23
_atom_site_aniso_U_13
_atom_site_aniso_U_12
F1 0.077(7) 0.124(8) 0.45(2) 0.135(11) 0.077(9) 0.048(6)
F2 0.104(6) 0.141(9) 0.080(4) 0.026(4) -0.003(3) 0.041(6)
F3 0.268(13) 0.106(6) 0.169(9) -0.069(6) -0.097(9) 0.009(7)
F4 0.171(9) 0.154(7) 0.126(7) -0.093(6) -0.017(5) 0.007(6)
F5 0.103(6) 0.153(10) 0.094(5) 0.044(5) -0.024(4) 0.001(5)
F6 0.140(11) 0.195(11) 0.163(9) -0.057(7) 0.026(8) 0.066(10)
F1' 0.054(3) 0.146(7) 0.133(5) 0.035(4) -0.002(3) -0.016(3)
F2' 0.189(9) 0.159(7) 0.142(6) -0.024(5) -0.089(7) -0.039(6)
F3' 0.048(3) 0.192(10) 0.221(14) 0.068(9) -0.048(6) -0.034(5)
F4' 0.122(6) 0.068(4) 0.328(19) 0.058(8) -0.049(10) -0.022(4)
F5' 0.247(15) 0.32(2) 0.277(15) -0.070(14) -0.177(14) -0.075(14)
F6' 0.126(5) 0.085(4) 0.187(11) 0.036(5) -0.063(6) -0.028(3)
Fe1 0.04322(19) 0.03829(18) 0.03783(18) -0.01187(13) -0.00571(13) 0.00151(13)
Fe2 0.0724(3) 0.04126(19) 0.03976(19) -0.01454(14) -0.00151(16) -0.00383(16)
S3 0.0519(3) 0.0492(3) 0.0453(3) -0.0149(2) -0.0070(2) -0.0061(3)
S4 0.0645(4) 0.0466(3) 0.0443(3) -0.0116(2) 0.0034(3) -0.0105(3)
P1 0.0560(4) 0.0586(4) 0.0903(6) -0.0086(4) -0.0224(4) -0.0011(3)
N2 0.0645(14) 0.0503(12) 0.0487(11) -0.0116(9) -0.0140(10) 0.0110(10)
N1 0.0715(15) 0.0414(11) 0.0591(13) -0.0187(9) -0.0068(11) 0.0129(10)
C11 0.0555(15) 0.0602(15) 0.0455(13) -0.0226(11) 0.0041(11) -0.0056(12)
C12 0.0663(16) 0.0610(15) 0.0422(12) -0.0193(11) -0.0138(11) 0.0086(13)
C13 0.0529(15) 0.0666(16) 0.0539(14) -0.0303(12) -0.0115(11) -0.0008(12)
C14 0.0705(17) 0.0445(13) 0.0499(13) -0.0233(11) -0.0094(12) -0.0032(12)
C15 0.0538(14) 0.0541(14) 0.0567(14) -0.0288(12) -0.0117(11) 0.0097(11)
C16 0.135(3) 0.091(3) 0.0550(18) -0.0129(17) -0.037(2) 0.027(2)
C17 0.0620(19) 0.133(3) 0.100(3) -0.063(3) -0.0165(18) -0.010(2)
C18 0.129(3) 0.0467(15) 0.076(2) -0.0170(14) -0.001(2) -0.0158(18)
C19 0.076(2) 0.085(2) 0.104(3) -0.047(2) -0.0361(19) 0.0326(17)
C21 0.064(2) 0.105(3) 0.098(3) -0.033(2) 0.0216(18) -0.0181(19)
C22 0.087(3) 0.142(4) 0.109(3) -0.033(3) 0.011(2) -0.049(3)
C23 0.086(2) 0.073(2) 0.077(2) -0.0173(16) 0.0046(17) -0.0329(18)
C24 0.116(3) 0.118(4) 0.117(3) -0.047(3) 0.043(3) -0.056(3)
C1 0.078(3) 0.049(4) 0.047(3) -0.020(3) -0.014(2) 0.021(2)
C2 0.089(5) 0.052(3) 0.041(2) -0.019(2) -0.001(3) 0.009(3)
C3 0.077(4) 0.060(2) 0.0418(19) -0.0195(16) -0.020(3) 0.013(3)
C4 0.040(4) 0.084(2) 0.0667(19) -0.0453(18) -0.023(2) 0.016(2)
C5 0.086(4) 0.049(4) 0.037(6) -0.033(3) -0.021(4) -0.006(3)
C6 0.082(4) 0.138(5) 0.087(3) -0.064(3) -0.014(3) 0.016(3)
C7 0.180(9) 0.121(6) 0.049(3) -0.019(3) 0.016(4) -0.059(6)
C8 0.185(9) 0.100(4) 0.094(5) -0.037(4) -0.072(7) 0.063(7)
C9 0.148(17) 0.049(4) 0.080(3) -0.016(3) -0.051(11) -0.008(10)
C1' 0.078(3) 0.049(4) 0.047(3) -0.020(3) -0.014(2) 0.021(2)
C2' 0.089(5) 0.052(3) 0.041(2) -0.019(2) -0.001(3) 0.009(3)
C3' 0.077(4) 0.060(2) 0.0418(19) -0.0195(16) -0.020(3) 0.013(3)
C4' 0.040(4) 0.084(2) 0.0667(19) -0.0453(18) -0.023(2) 0.016(2)
C5' 0.086(4) 0.049(4) 0.037(6) -0.033(3) -0.021(4) -0.006(3)
C6' 0.082(4) 0.138(5) 0.087(3) -0.064(3) -0.014(3) 0.016(3)
C7' 0.180(9) 0.121(6) 0.049(3) -0.019(3) 0.016(4) -0.059(6)
C8' 0.185(9) 0.100(4) 0.094(5) -0.037(4) -0.072(7) 0.063(7)
C9' 0.148(17) 0.049(4) 0.080(3) -0.016(3) -0.051(11) -0.008(10)

loop_
_atom_type_symbol
_atom_type_description
_atom_type_scat_dispersion_real
_atom_type_scat_dispersion_imag
_atom_type_scat_source
C C 0.0033 0.0016 'International Tables Vol C Tables 4.2.6.8 and 6.1.1.4'
H H 0.0000 0.0000 'International Tables Vol C Tables 4.2.6.8 and 6.1.1.4'
N N 0.0061 0.0033 'International Tables Vol C Tables 4.2.6.8 and 6.1.1.4'
F F 0.0171 0.0103 'International Tables Vol C Tables 4.2.6.8 and 6.1.1.4'
P P 0.1023 0.0942 'International Tables Vol C Tables 4.2.6.8 and 6.1.1.4'
S S 0.1246 0.1234 'International Tables Vol C Tables 4.2.6.8 and 6.1.1.4'
Fe Fe 0.3463 0.8444 'International Tables Vol C Tables 4.2.6.8 and 6.1.1.4'

loop_
_geom_angle_atom_site_label_1
_geom_angle_atom_site_label_2
_geom_angle_atom_site_label_3
_geom_angle
P1 F1 F3 64.3(7)
F1 F3 P1 56.3(7)
P1 F4 F6 58.4(5)
P1 F6 F4 59.7(6)
P1 F2' F3' 58.1(4)
P1 F3' F2' 60.0(6)
N2 Fe1 C11 118.33(10)
N2 Fe1 C12 96.40(10)
C11 Fe1 C12 40.02(11)
N2 Fe1 C13 110.76(11)
C11 Fe1 C13 65.95(11)
C12 Fe1 C13 39.20(11)
N2 Fe1 C15 157.84(10)
C11 Fe1 C15 39.52(11)
C12 Fe1 C15 66.17(10)
C13 Fe1 C15 64.93(10)
N2 Fe1 C14 148.01(11)
C11 Fe1 C14 64.76(10)
C12 Fe1 C14 65.10(10)
C13 Fe1 C14 38.62(10)
C15 Fe1 C14 37.67(10)
N2 Fe1 S3 88.65(7)
C11 Fe1 S3 99.32(8)
C12 Fe1 S3 135.12(9)
C13 Fe1 S3 159.41(8)
C15 Fe1 S3 94.51(7)
C14 Fe1 S3 123.07(8)
N2 Fe1 S4 87.92(7)
C11 Fe1 S4 153.56(8)
C12 Fe1 S4 147.72(9)
C13 Fe1 S4 109.64(8)
C15 Fe1 S4 114.16(8)
C14 Fe1 S4 95.08(7)
S3 Fe1 S4 76.76(2)
N1 Fe2 C5' 96.4(9)
N1 Fe2 C4' 129.2(3)
C5' Fe2 C4' 36.7(11)
N1 Fe2 C3' 158.0(3)
C5' Fe2 C3' 69.5(9)
C4' Fe2 C3' 45.3(4)
N1 Fe2 C2' 120.5(2)
C5' Fe2 C2' 65.9(10)
C4' Fe2 C2' 66.8(4)
C3' Fe2 C2' 38.9(3)
N1 Fe2 C1 107.29(11)
C5' Fe2 C1 42.1(10)
C4' Fe2 C1 55.9(3)
C3' Fe2 C1 50.9(2)
C2' Fe2 C1 25.6(3)
N1 Fe2 C1' 92.6(2)
C5' Fe2 C1' 38.1(11)
C4' Fe2 C1' 62.6(4)
C3' Fe2 C1' 65.8(3)
C2' Fe2 C1' 38.3(3)
C1 Fe2 C1' 15.1(2)
N1 Fe2 C2 140.88(11)
C5' Fe2 C2 69.2(9)
C4' Fe2 C2 56.5(3)
C3' Fe2 C2 19.0(2)
C2' Fe2 C2 20.4(2)
C1 Fe2 C2 38.3
C1' Fe2 C2 53.2(2)
N1 Fe2 C3 164.81(10)
C5' Fe2 C3 68.8(9)
C4' Fe2 C3 35.7(3)
C3' Fe2 C3 19.1(3)
C2' Fe2 C3 57.3(2)
C1 Fe2 C3 64.06(8)
C1' Fe2 C3 77.6(2)
C2 Fe2 C3 37.9
N1 Fe2 C4 130.54(11)
C5' Fe2 C4 44.0(11)
C4' Fe2 C4 10.0(3)
C3' Fe2 C4 49.0(3)
C2' Fe2 C4 75.4(3)
C1 Fe2 C4 65.86(8)
C1' Fe2 C4 72.5(3)
C2 Fe2 C4 62.87(8)
C3 Fe2 C4 35.4
N1 Fe2 C5 101.5(6)
C5' Fe2 C5 5.1(15)
C4' Fe2 C5 32.3(7)
C3' Fe2 C5 64.5(6)
C2' Fe2 C5 63.0(6)
C1 Fe2 C5 40.2(6)
C1' Fe2 C5 38.3(7)
C2 Fe2 C5 65.0(5)
C3 Fe2 C5 63.7(6)
C4 Fe2 C5 40.2(6)
N1 Fe2 S3 89.64(7)
C5' Fe2 S3 120.7(11)
C4' Fe2 S3 100.0(3)
C3' Fe2 S3 111.9(3)
C2' Fe2 S3 149.2(2)
C1 Fe2 S3 155.80(9)
C1' Fe2 S3 158.7(3)
C2 Fe2 S3 129.27(9)
C3 Fe2 S3 95.35(8)
C4 Fe2 S3 90.03(8)
C5 Fe2 S3 120.6(6)
C23 S3 Fe2 106.30(12)
C23 S3 Fe1 107.45(12)
Fe2 S3 Fe1 87.45(3)
C21 S4 Fe2 106.49(13)
C21 S4 Fe1 107.90(14)
Fe2 S4 Fe1 86.64(2)
F1 P1 F4' 92.8(7)
F1 P1 F5' 79.4(12)
F4' P1 F5' 94.5(9)
F1 P1 F3' 159.1(11)
F4' P1 F3' 97.1(6)
F5' P1 F3' 117.9(11)
F1 P1 F6 168.1(11)
F4' P1 F6 93.2(8)
F5' P1 F6 89.9(11)
F3' P1 F6 28.8(7)
F1 P1 F5 83.9(7)
F4' P1 F5 151.9(8)
F5' P1 F5 57.5(7)
F3' P1 F5 95.5(5)
F6 P1 F5 86.0(7)
F1 P1 F2' 99.3(12)
F4' P1 F2' 93.2(7)
F5' P1 F2' 172.2(7)
F3' P1 F2' 61.9(8)
F6 P1 F2' 90.5(8)
F5 P1 F2' 114.8(6)
F1 P1 F4 112.3(11)
F4' P1 F4 63.4(7)
F5' P1 F4 45.3(6)
F3' P1 F4 88.7(8)
F6 P1 F4 61.9(8)
F5 P1 F4 92.1(6)
F2' P1 F4 140.6(6)
F1 P1 F3 59.4(11)
F4' P1 F3 116.0(8)
F5' P1 F3 128.2(8)
F3' P1 F3 99.7(10)
F6 P1 F3 126.1(10)
F5 P1 F3 86.3(6)
F2' P1 F3 46.6(4)
F4 P1 F3 171.6(6)
F1 P1 F2 93.0(7)
F4' P1 F2 26.4(8)
F5' P1 F2 120.5(8)
F3' P1 F2 87.9(5)
F6 P1 F2 96.9(7)
F5 P1 F2 176.5(5)
F2' P1 F2 67.2(5)
F4 P1 F2 87.7(5)
F3 P1 F2 93.5(6)
F1 P1 F6' 86.2(6)
F4' P1 F6' 177.2(8)
F5' P1 F6' 87.9(7)
F3' P1 F6' 83.0(6)
F6 P1 F6' 88.3(8)
F5 P1 F6' 30.6(4)
F2' P1 F6' 84.3(5)
F4 P1 F6' 119.4(6)
F3 P1 F6' 61.3(6)
F2 P1 F6' 151.0(6)
F1 P1 F1' 18.6(10)
F4' P1 F1' 78.2(6)
F5' P1 F1' 69.7(8)
F3' P1 F1' 171.6(7)
F6 P1 F1' 156.9(8)
F5 P1 F1' 91.8(5)
F2' P1 F1' 111.2(6)
F4 P1 F1' 95.3(6)
F3 P1 F1' 76.6(7)
F2 P1 F1' 84.8(5)
F6' P1 F1' 101.4(5)
N1 N2 Fe1 119.90(17)
N1 N2 H2A 120.1
Fe1 N2 H2A 120.1
N2 N1 Fe2 119.86(17)
N2 N1 H1A 120.1
Fe2 N1 H1A 120.1
C12 C11 C15 108.3(2)
C12 C11 Fe1 70.51(14)
C15 C11 Fe1 73.05(14)
C12 C11 H11A 125.8
C15 C11 H11A 125.8
Fe1 C11 H11A 125.8
C13 C12 C11 107.6(2)
C13 C12 C16 126.4(3)
C11 C12 C16 126.0(3)
C13 C12 Fe1 72.42(14)
C11 C12 Fe1 69.46(14)
C16 C12 Fe1 124.8(2)
C12 C13 C14 107.6(2)
C12 C13 C17 125.9(3)
C14 C13 C17 126.2(3)
C12 C13 Fe1 68.38(15)
C14 C13 Fe1 72.27(14)
C17 C13 Fe1 129.3(2)
C15 C14 C13 109.0(2)
C15 C14 C18 125.3(3)
C13 C14 C18 125.7(3)
C15 C14 Fe1 69.84(14)
C13 C14 Fe1 69.11(14)
C18 C14 Fe1 128.85(19)
C14 C15 C11 107.6(2)
C14 C15 C19 126.2(3)
C11 C15 C19 126.2(3)
C14 C15 Fe1 72.49(14)
C11 C15 Fe1 67.43(14)
C19 C15 Fe1 126.8(2)
C12 C16 H16A 109.5
C12 C16 H16B 109.5
H16A C16 H16B 109.5
C12 C16 H16C 109.5
H16A C16 H16C 109.5
H16B C16 H16C 109.5
C13 C17 H17A 109.5
C13 C17 H17B 109.5
H17A C17 H17B 109.5
C13 C17 H17C 109.5
H17A C17 H17C 109.5
H17B C17 H17C 109.5
C14 C18 H18A 109.5
C14 C18 H18B 109.5
H18A C18 H18B 109.5
C14 C18 H18C 109.5
H18A C18 H18C 109.5
H18B C18 H18C 109.5
C15 C19 H19A 109.5
C15 C19 H19B 109.5
H19A C19 H19B 109.5
C15 C19 H19C 109.5
H19A C19 H19C 109.5
H19B C19 H19C 109.5
C22 C21 S4 114.6(3)
C22 C21 H21A 108.6
S4 C21 H21A 108.6
C22 C21 H21B 108.6
S4 C21 H21B 108.6
H21A C21 H21B 107.6
C21 C22 H22A 109.5
C21 C22 H22B 109.5
H22A C22 H22B 109.5
C21 C22 H22C 109.5
H22A C22 H22C 109.5
H22B C22 H22C 109.5
C24 C23 S3 111.8(2)
C24 C23 H23A 109.3
S3 C23 H23A 109.3
C24 C23 H23B 109.3
S3 C23 H23B 109.3
H23A C23 H23B 107.9
C23 C24 H24A 109.5
C23 C24 H24B 109.5
H24A C24 H24B 109.5
C23 C24 H24C 109.5
H24A C24 H24C 109.5
H24B C24 H24C 109.5
C2 C1 C6 125.7(4)
C2 C1 C5 109.0(9)
C6 C1 C5 124.7(10)
C2 C1 Fe2 73.31(8)
C6 C1 Fe2 126.0(3)
C5 C1 Fe2 73.9(5)
C1 C2 C3 107.7
C1 C2 C7 128.5(5)
C3 C2 C7 123.5(5)
C1 C2 Fe2 68.40(8)
C3 C2 Fe2 71.65(8)
C7 C2 Fe2 129.5(3)
C4 C3 C2 111.7
C4 C3 C8 119.5(5)
C2 C3 C8 128.6(5)
C4 C3 Fe2 72.58(7)
C2 C3 Fe2 70.40(7)
C8 C3 Fe2 128.7(4)
C3 C4 C5 109.2(9)
C3 C4 Fe2 71.97(7)
C5 C4 Fe2 70.7(4)
C3 C4 H4A 125.4
C5 C4 H4A 125.4
Fe2 C4 H4A 125.4
C1 C5 C4 102.1(13)
C1 C5 C9 127(2)
C4 C5 C9 129(2)
C1 C5 Fe2 65.9(6)
C4 C5 Fe2 69.1(6)
C9 C5 Fe2 117.0(16)
C1 C6 H6A 109.5
C1 C6 H6B 109.5
H6A C6 H6B 109.5
C1 C6 H6C 109.5
H6A C6 H6C 109.5
H6B C6 H6C 109.5
C2 C7 H7A 109.5
C2 C7 H7B 109.5
H7A C7 H7B 109.5
C2 C7 H7C 109.5
H7A C7 H7C 109.5
H7B C7 H7C 109.5
C3 C8 H8A 109.5
C3 C8 H8B 109.5
H8A C8 H8B 109.5
C3 C8 H8C 109.5
H8A C8 H8C 109.5
H8B C8 H8C 109.5
C5 C9 H9A 109.5
C5 C9 H9B 109.5
H9A C9 H9B 109.5
C5 C9 H9C 109.5
H9A C9 H9C 109.5
H9B C9 H9C 109.5
C5' C1' C2' 107.2(17)
C5' C1' Fe2 62.8(10)
C2' C1' Fe2 69.3(4)
C5' C1' H1'B 126.1
C2' C1' H1'B 126.1
Fe2 C1' H1'B 126.1
C3' C2' C1' 109.4(9)
C3' C2' C7' 122.5(9)
C1' C2' C7' 128.0(10)
C3' C2' Fe2 66.6(4)
C1' C2' Fe2 72.4(5)
C7' C2' Fe2 130.0(7)
C2' C3' C8' 131.2(11)
C2' C3' C4' 101.4(8)
C8' C3' C4' 127.4(11)
C2' C3' Fe2 74.5(5)
C8' C3' Fe2 123.6(7)
C4' C3' Fe2 66.3(4)
C5' C4' C3' 108.4(18)
C5' C4' C6' 133.5(19)
C3' C4' C6' 118.1(9)
C5' C4' Fe2 70.4(10)
C3' C4' Fe2 68.4(5)
C6' C4' Fe2 124.4(6)
C4' C5' C1' 112(3)
C4' C5' C9' 118(3)
C1' C5' C9' 124(3)
C4' C5' Fe2 73.0(14)
C1' C5' Fe2 79.1(13)
C9' C5' Fe2 137(3)
C4' C6' H6'A 109.5
C4' C6' H6'B 109.5
H6'A C6' H6'B 109.5
C4' C6' H6'C 109.5
H6'A C6' H6'C 109.5
H6'B C6' H6'C 109.5
C2' C7' H7'A 109.5
C2' C7' H7'B 109.5
H7'A C7' H7'B 109.5
C2' C7' H7'C 109.5
H7'A C7' H7'C 109.5
H7'B C7' H7'C 109.5
C3' C8' H8'A 109.5
C3' C8' H8'B 109.5
H8'A C8' H8'B 109.5
C3' C8' H8'C 109.5
H8'A C8' H8'C 109.5
H8'B C8' H8'C 109.5
C5' C9' H9'A 109.5
C5' C9' H9'B 109.5
H9'A C9' H9'B 109.5
C5' C9' H9'C 109.5
H9'A C9' H9'C 109.5
H9'B C9' H9'C 109.5

loop_
_geom_bond_atom_site_label_1
_geom_bond_atom_site_label_2
_geom_bond_distance
F1 P1 1.426(10)
F1 F3 1.47(2)
F2 P1 1.592(8)
F3 P1 1.543(7)
F4 P1 1.541(7)
F4 F6 1.57(2)
F5 P1 1.531(8)
F6 P1 1.519(10)
F1' P1 1.625(8)
F2' P1 1.539(6)
F2' F3' 1.567(19)
F3' P1 1.509(7)
F4' P1 1.481(9)
F5' P1 1.506(9)
F6' P1 1.593(8)
Fe1 N2 1.844(2)
Fe1 C11 2.063(2)
Fe1 C12 2.077(2)
Fe1 C13 2.130(3)
Fe1 C15 2.137(2)
Fe1 C14 2.171(2)
Fe1 S3 2.2872(7)
Fe1 S4 2.2990(7)
Fe2 N1 1.824(2)
Fe2 C5' 1.95(2)
Fe2 C4' 1.977(9)
Fe2 C3' 2.007(8)
Fe2 C2' 2.108(8)
Fe2 C1 2.110(3)
Fe2 C1' 2.149(8)
Fe2 C2 2.174(3)
Fe2 C3 2.191(3)
Fe2 C4 2.198(3)
Fe2 C5 2.221(13)
Fe2 S3 2.2617(7)
S3 C23 1.843(3)
S4 C21 1.839(4)
N2 N1 1.317(3)
N2 H2A 0.8600
N1 H1A 0.8600
C11 C12 1.417(4)
C11 C15 1.422(4)
C11 H11A 0.9800
C12 C13 1.412(4)
C12 C16 1.506(4)
C13 C14 1.423(4)
C13 C17 1.500(4)
C14 C15 1.391(4)
C14 C18 1.495(4)
C15 C19 1.502(4)
C16 H16A 0.9600
C16 H16B 0.9600
C16 H16C 0.9600
C17 H17A 0.9600
C17 H17B 0.9600
C17 H17C 0.9600
C18 H18A 0.9600
C18 H18B 0.9600
C18 H18C 0.9600
C19 H19A 0.9600
C19 H19B 0.9600
C19 H19C 0.9600
C21 C22 1.464(6)
C21 H21A 0.9700
C21 H21B 0.9700
C22 H22A 0.9600
C22 H22B 0.9600
C22 H22C 0.9600
C23 C24 1.472(5)
C23 H23A 0.9700
C23 H23B 0.9700
C24 H24A 0.9600
C24 H24B 0.9600
C24 H24C 0.9600
C1 C2 1.4063
C1 C6 1.474(7)
C1 C5 1.49(2)
C2 C3 1.4193
C2 C7 1.493(8)
C3 C4 1.3359
C3 C8 1.520(8)
C4 C5 1.52(2)
C4 H4A 0.9800
C5 C9 1.52(4)
C6 H6A 0.9600
C6 H6B 0.9600
C6 H6C 0.9600
C7 H7A 0.9600
C7 H7B 0.9600
C7 H7C 0.9600
C8 H8A 0.9600
C8 H8B 0.9600
C8 H8C 0.9600
C9 H9A 0.9600
C9 H9B 0.9600
C9 H9C 0.9600
C1' C5' 1.35(4)
C1' C2' 1.396(10)
C1' H1'B 0.9800
C2' C3' 1.373(12)
C2' C7' 1.524(15)
C3' C8' 1.495(13)
C3' C4' 1.535(14)
C4' C5' 1.23(4)
C4' C6' 1.607(13)
C5' C9' 1.51(7)
C6' H6'A 0.9600
C6' H6'B 0.9600
C6' H6'C 0.9600
C7' H7'A 0.9600
C7' H7'B 0.9600
C7' H7'C 0.9600
C8' H8'A 0.9600
C8' H8'B 0.9600
C8' H8'C 0.9600
C9' H9'A 0.9600
C9' H9'B 0.9600
C9' H9'C 0.9600
